data_7037301
loop_
_publ_author_name
'Kondrashov, Mikhail'
'Provost, David'
'Wendt, Ola F.'

_publ_section_title
;
 Regioselectivity in C-H activation: reagent control in cyclometallation
 of 2-(1-naphthyl)-pyridine.
;
_journal_issue 2
_journal_name_full 'Dalton transactions (Cambridge, England : 2003)'
_journal_page_first 525
_journal_page_last 531
_journal_paper_doi 10.1039/c5dt04068j
_journal_volume 45
_journal_year 2015
_chemical_formula_moiety 'C25 H24 Cl N Ru'
_chemical_formula_sum 'C25 H24 Cl N Ru'
_chemical_formula_weight 474.97
_chemical_name_systematic (Naphtylpyridine)Chloro(p-cymene)(ruthenium)
_chemical_properties_physical 'Air-sensitive, Heat-sensitive'
_space_group_crystal_system monoclinic
_space_group_IT_number 14
_space_group_name_Hall '-P 2yn'
_space_group_name_H-M_alt 'P 1 21/n 1'
_symmetry_space_group_name_Hall '-P 2yn'
_symmetry_space_group_name_H-M 'P 1 21/n 1'
_atom_sites_solution_hydrogens geom
_audit_creation_method SHELXL-2014/7
_audit_update_record
;
2015-06-01 deposited with the CCDC.
2015-11-15 downloaded from the CCDC.
;
_cell_angle_alpha 90
_cell_angle_beta 103.852(6)
_cell_angle_gamma 90
_cell_formula_units_Z 4
_cell_length_a 7.9093(4)
_cell_length_b 16.4319(8)
_cell_length_c 16.0856(10)
_cell_measurement_reflns_used 4682
_cell_measurement_temperature 293(2)
_cell_measurement_theta_max 28.8652
_cell_measurement_theta_min 2.4740
_cell_volume 2029.8(2)
_computing_cell_refinement
;
CrysAlisPro, Agilent Technologies,
Version 1.171.35.19 (release 27-10-2011 CrysAlis171 .NET)
(compiled Oct 27 2011,15:02:11)
;
_computing_data_collection
;
CrysAlisPro, Agilent Technologies,
Version 1.171.35.19 (release 27-10-2011 CrysAlis171 .NET)
(compiled Oct 27 2011,15:02:11)
;
_computing_data_reduction
;
CrysAlisPro, Agilent Technologies,
Version 1.171.35.19 (release 27-10-2011 CrysAlis171 .NET)
(compiled Oct 27 2011,15:02:11)
;
_computing_structure_refinement 'SHELXL-2014/7 (Sheldrick, 2014)'
_computing_structure_solution SIR-92
_diffrn_ambient_temperature 293(2)
_diffrn_detector_area_resol_mean 16.1829
_diffrn_measured_fraction_theta_full 0.980
_diffrn_measured_fraction_theta_max 0.871
_diffrn_measurement_device_type 'Xcalibur, Sapphire3'
_diffrn_measurement_method '\w scans'
_diffrn_radiation_monochromator graphite
_diffrn_radiation_source 'Enhance (Mo) X-ray Source'
_diffrn_radiation_type MoK\a
_diffrn_radiation_wavelength 0.71073
_diffrn_reflns_av_R_equivalents 0.0592
_diffrn_reflns_av_unetI/netI 0.0675
_diffrn_reflns_laue_measured_fraction_full 0.980
_diffrn_reflns_laue_measured_fraction_max 0.871
_diffrn_reflns_limit_h_max 9
_diffrn_reflns_limit_h_min -10
_diffrn_reflns_limit_k_max 21
_diffrn_reflns_limit_k_min -20
_diffrn_reflns_limit_l_max 21
_diffrn_reflns_limit_l_min -14
_diffrn_reflns_number 14971
_diffrn_reflns_point_group_measured_fraction_full 0.980
_diffrn_reflns_point_group_measured_fraction_max 0.871
_diffrn_reflns_theta_full 25.000
_diffrn_reflns_theta_max 28.929
_diffrn_reflns_theta_min 2.479
_exptl_absorpt_coefficient_mu 0.914
_exptl_absorpt_correction_T_max 1.00000
_exptl_absorpt_correction_T_min 0.66264
_exptl_absorpt_correction_type multi-scan
_exptl_absorpt_process_details
;
CrysAlisPro, Agilent Technologies,
Version 1.171.35.19 (release 27-10-2011 CrysAlis171 .NET)
(compiled Oct 27 2011,15:02:11)
Empirical absorption correction using spherical harmonics,
 implemented in SCALE3 ABSPACK scaling algorithm.
;
_exptl_crystal_colour yellow
_exptl_crystal_density_diffrn 1.554
_exptl_crystal_description block
_exptl_crystal_F_000 968
_exptl_crystal_recrystallization_method 'Re-crystallisation from solvent: methanol'
_exptl_crystal_size_max 0.15
_exptl_crystal_size_mid 0.1
_exptl_crystal_size_min 0.05
_refine_diff_density_max 0.581
_refine_diff_density_min -0.514
_refine_diff_density_rms 0.134
_refine_ls_extinction_method none
_refine_ls_goodness_of_fit_ref 1.072
_refine_ls_hydrogen_treatment constr
_refine_ls_matrix_type full
_refine_ls_number_parameters 253
_refine_ls_number_reflns 4668
_refine_ls_number_restraints 0
_refine_ls_restrained_S_all 1.072
_refine_ls_R_factor_all 0.0677
_refine_ls_R_factor_gt 0.0435
_refine_ls_shift/su_max 0.000
_refine_ls_shift/su_mean 0.000
_refine_ls_structure_factor_coef Fsqd
_refine_ls_weighting_details 'w=1/[\s^2^(Fo^2^)+(0.0487P)^2^] where P=(Fo^2^+2Fc^2^)/3'
_refine_ls_weighting_scheme calc
_refine_ls_wR_factor_gt 0.1022
_refine_ls_wR_factor_ref 0.1140
_reflns_Friedel_coverage 0.000
_reflns_number_gt 3542
_reflns_number_total 4668
_reflns_threshold_expression 'I > 2\s(I)'
_cod_data_source_file c5dt04068j2.cif
_cod_data_source_block shelx
_cod_depositor_comments 'Adding full bibliography for 7037301--7037302.cif.'
_cod_database_code 7037301
_shelx_shelxl_version_number 2014/7
_shelx_space_group_comment
;
The symmetry employed for this shelxl refinement is uniquely defined
by the following loop, which should always be used as a source of
symmetry information in preference to the above space-group names.
They are only intended as comments.
;

loop_
_space_group_symop_operation_xyz
'x, y, z'
'-x+1/2, y+1/2, -z+1/2'
'-x, -y, -z'
'x-1/2, -y-1/2, z-1/2'

loop_
_atom_site_label
_atom_site_type_symbol
_atom_site_fract_x
_atom_site_fract_y
_atom_site_fract_z
_atom_site_U_iso_or_equiv
_atom_site_adp_type
_atom_site_occupancy
_atom_site_site_symmetry_order
_atom_site_calc_flag
_atom_site_refinement_flags_posn
_atom_site_refinement_flags_adp
C1 C 1.1895(5) 0.3895(2) 0.2231(3) 0.0423(10) Uani 1 1 d . .
H1 H 1.2355 0.4266 0.1907 0.051 Uiso 1 1 calc R U
C2 C 1.1845(6) 0.4106(3) 0.3049(3) 0.0525(12) Uani 1 1 d . .
H2 H 1.2297 0.4599 0.3287 0.063 Uiso 1 1 calc R U
C3 C 1.1097(6) 0.3559(3) 0.3508(3) 0.0534(12) Uani 1 1 d . .
H3 H 1.0999 0.3691 0.4057 0.064 Uiso 1 1 calc R U
C4 C 1.0499(6) 0.2820(3) 0.3158(3) 0.0459(11) Uani 1 1 d . .
H4 H 0.9970 0.2463 0.3466 0.055 Uiso 1 1 calc R U
C5 C 1.0675(5) 0.2599(2) 0.2346(2) 0.0316(8) Uani 1 1 d . .
C6 C 1.0144(5) 0.1829(2) 0.1875(2) 0.0297(8) Uani 1 1 d . .
C7 C 1.0114(4) 0.1892(2) 0.1001(3) 0.0297(8) Uani 1 1 d . .
C8 C 0.9423(5) 0.1229(2) 0.0458(3) 0.0362(9) Uani 1 1 d . .
H8 H 0.9390 0.1262 -0.0123 0.043 Uiso 1 1 calc R U
C9 C 0.8802(5) 0.0538(2) 0.0770(3) 0.0406(10) Uani 1 1 d . .
H9 H 0.8310 0.0126 0.0392 0.049 Uiso 1 1 calc R U
C10 C 0.8902(5) 0.0445(2) 0.1652(3) 0.0360(9) Uani 1 1 d . .
C11 C 0.8234(5) -0.0267(2) 0.1969(3) 0.0477(11) Uani 1 1 d . .
H11 H 0.7726 -0.0672 0.1587 0.057 Uiso 1 1 calc R U
C12 C 0.8325(6) -0.0367(3) 0.2818(4) 0.0557(13) Uani 1 1 d . .
H12 H 0.7815 -0.0817 0.3010 0.067 Uiso 1 1 calc R U
C13 C 0.9181(6) 0.0208(3) 0.3392(3) 0.0539(13) Uani 1 1 d . .
H13 H 0.9309 0.0122 0.3975 0.065 Uiso 1 1 calc R U
C14 C 0.9859(5) 0.0916(3) 0.3118(3) 0.0450(10) Uani 1 1 d . .
H14 H 1.0452 0.1285 0.3523 0.054 Uiso 1 1 calc R U
C15 C 0.9663(5) 0.1083(2) 0.2242(3) 0.0331(9) Uani 1 1 d . .
C16 C 1.3581(5) 0.2510(2) 0.0390(3) 0.0341(9) Uani 1 1 d . .
C17 C 1.3661(5) 0.3367(2) 0.0572(3) 0.0380(9) Uani 1 1 d . .
H17 H 1.4476 0.3556 0.1050 0.046 Uiso 1 1 calc R U
C18 C 1.2525(5) 0.3943(2) 0.0041(3) 0.0409(10) Uani 1 1 d . .
H18 H 1.2679 0.4498 0.0148 0.049 Uiso 1 1 calc R U
C19 C 1.1184(5) 0.3671(3) -0.0640(3) 0.0441(10) Uani 1 1 d . .
C20 C 1.1000(6) 0.2813(2) -0.0809(3) 0.0408(10) Uani 1 1 d . .
H20 H 1.0097 0.2622 -0.1247 0.049 Uiso 1 1 calc R U
C21 C 1.2201(5) 0.2255(2) -0.0306(3) 0.0364(9) Uani 1 1 d . .
H21 H 1.2081 0.1703 -0.0436 0.044 Uiso 1 1 calc R U
C22 C 1.4900(5) 0.1924(2) 0.0937(3) 0.0419(10) Uani 1 1 d . .
H22 H 1.5975 0.1971 0.0739 0.050 Uiso 1 1 calc R U
C23 C 1.5358(7) 0.2139(3) 0.1880(3) 0.0662(15) Uani 1 1 d . .
H23A H 1.5720 0.2698 0.1949 0.099 Uiso 1 1 calc R U
H23B H 1.4357 0.2061 0.2110 0.099 Uiso 1 1 calc R U
H23C H 1.6289 0.1795 0.2177 0.099 Uiso 1 1 calc R U
C24 C 1.4317(6) 0.1034(2) 0.0810(4) 0.0656(15) Uani 1 1 d . .
H24A H 1.4031 0.0906 0.0210 0.098 Uiso 1 1 calc R U
H24B H 1.5244 0.0686 0.1104 0.098 Uiso 1 1 calc R U
H24C H 1.3312 0.0951 0.1037 0.098 Uiso 1 1 calc R U
C25 C 0.9902(6) 0.4276(3) -0.1165(3) 0.0610(13) Uani 1 1 d . .
H25A H 0.9074 0.3990 -0.1601 0.091 Uiso 1 1 calc R U
H25B H 0.9300 0.4555 -0.0797 0.091 Uiso 1 1 calc R U
H25C H 1.0522 0.4663 -0.1427 0.091 Uiso 1 1 calc R U
N1 N 1.1301(4) 0.31663(17) 0.1869(2) 0.0315(7) Uani 1 1 d . .
Ru1 Ru 1.10129(4) 0.29406(2) 0.05647(2) 0.02841(12) Uani 1 1 d . .
Cl1 Cl 0.80707(13) 0.34652(6) 0.04040(7) 0.0459(3) Uani 1 1 d . .

loop_
_atom_site_aniso_label
_atom_site_aniso_U_11
_atom_site_aniso_U_22
_atom_site_aniso_U_33
_atom_site_aniso_U_23
_atom_site_aniso_U_13
_atom_site_aniso_U_12
C1 0.039(2) 0.038(2) 0.048(3) -0.0092(19) 0.009(2) -0.0026(17)
C2 0.054(3) 0.052(3) 0.049(3) -0.025(2) 0.005(2) -0.005(2)
C3 0.060(3) 0.068(3) 0.032(3) -0.018(2) 0.011(2) 0.002(2)
C4 0.049(3) 0.056(3) 0.034(3) -0.0045(19) 0.014(2) 0.000(2)
C5 0.0283(18) 0.043(2) 0.023(2) -0.0033(16) 0.0052(16) 0.0039(15)
C6 0.0260(18) 0.0361(19) 0.028(2) -0.0008(15) 0.0081(16) 0.0013(14)
C7 0.0250(17) 0.0335(19) 0.031(2) 0.0008(15) 0.0073(16) 0.0000(14)
C8 0.038(2) 0.042(2) 0.031(2) -0.0032(17) 0.0117(18) -0.0034(17)
C9 0.038(2) 0.037(2) 0.047(3) -0.0057(18) 0.011(2) -0.0071(17)
C10 0.0301(19) 0.033(2) 0.046(3) 0.0054(17) 0.0117(19) 0.0022(15)
C11 0.046(2) 0.037(2) 0.063(3) 0.011(2) 0.019(2) -0.0017(18)
C12 0.053(3) 0.044(3) 0.078(4) 0.021(2) 0.029(3) 0.008(2)
C13 0.057(3) 0.063(3) 0.050(3) 0.027(2) 0.030(3) 0.028(2)
C14 0.047(2) 0.050(2) 0.039(3) 0.0097(19) 0.013(2) 0.0130(19)
C15 0.0276(18) 0.039(2) 0.035(2) 0.0065(17) 0.0117(17) 0.0062(15)
C16 0.0279(19) 0.040(2) 0.038(2) 0.0008(17) 0.0160(18) -0.0034(16)
C17 0.031(2) 0.038(2) 0.046(3) -0.0012(18) 0.0115(19) -0.0054(16)
C18 0.041(2) 0.035(2) 0.052(3) 0.0063(18) 0.020(2) -0.0017(17)
C19 0.043(2) 0.053(3) 0.041(3) 0.014(2) 0.019(2) 0.0085(19)
C20 0.040(2) 0.057(3) 0.027(2) -0.0001(18) 0.0117(19) -0.0035(18)
C21 0.041(2) 0.041(2) 0.033(2) -0.0023(17) 0.0182(19) -0.0027(17)
C22 0.031(2) 0.041(2) 0.056(3) 0.0056(19) 0.016(2) 0.0020(16)
C23 0.066(3) 0.081(4) 0.047(3) 0.006(3) 0.005(3) 0.026(3)
C24 0.041(3) 0.046(3) 0.105(5) 0.018(3) 0.008(3) 0.007(2)
C25 0.054(3) 0.072(3) 0.057(3) 0.026(3) 0.014(3) 0.014(2)
N1 0.0301(16) 0.0359(17) 0.0288(19) -0.0048(13) 0.0075(14) 0.0013(13)
Ru1 0.02725(17) 0.03131(19) 0.0273(2) -0.00046(12) 0.00776(13) -0.00129(11)
Cl1 0.0337(5) 0.0563(6) 0.0493(7) 0.0067(5) 0.0131(5) 0.0092(4)

loop_
_atom_type_symbol
_atom_type_description
_atom_type_scat_dispersion_real
_atom_type_scat_dispersion_imag
_atom_type_scat_source
C C 0.0033 0.0016 'International Tables Vol C Tables 4.2.6.8 and 6.1.1.4'
H H 0.0000 0.0000 'International Tables Vol C Tables 4.2.6.8 and 6.1.1.4'
N N 0.0061 0.0033 'International Tables Vol C Tables 4.2.6.8 and 6.1.1.4'
Ru Ru -1.2594 0.8363 'International Tables Vol C Tables 4.2.6.8 and 6.1.1.4'
Cl Cl 0.1484 0.1585 'International Tables Vol C Tables 4.2.6.8 and 6.1.1.4'

loop_
_geom_angle_atom_site_label_1
_geom_angle_atom_site_label_2
_geom_angle_atom_site_label_3
_geom_angle
N1 C1 C2 123.1(4)
N1 C1 H1 118.5
C2 C1 H1 118.5
C1 C2 C3 117.5(4)
C1 C2 H2 121.3
C3 C2 H2 121.3
C4 C3 C2 120.3(4)
C4 C3 H3 119.8
C2 C3 H3 119.8
C3 C4 C5 120.9(4)
C3 C4 H4 119.6
C5 C4 H4 119.6
N1 C5 C4 118.5(3)
N1 C5 C6 112.9(3)
C4 C5 C6 128.4(4)
C7 C6 C15 121.8(3)
C7 C6 C5 112.6(3)
C15 C6 C5 125.7(3)
C6 C7 C8 118.1(3)
C6 C7 Ru1 118.7(3)
C8 C7 Ru1 123.2(3)
C9 C8 C7 121.7(4)
C9 C8 H8 119.2
C7 C8 H8 119.2
C8 C9 C10 121.1(4)
C8 C9 H9 119.4
C10 C9 H9 119.4
C9 C10 C11 120.8(4)
C9 C10 C15 119.7(3)
C11 C10 C15 119.4(4)
C12 C11 C10 121.5(4)
C12 C11 H11 119.2
C10 C11 H11 119.2
C11 C12 C13 119.2(4)
C11 C12 H12 120.4
C13 C12 H12 120.4
C12 C13 C14 121.6(5)
C12 C13 H13 119.2
C14 C13 H13 119.2
C13 C14 C15 121.4(4)
C13 C14 H14 119.3
C15 C14 H14 119.3
C14 C15 C10 116.4(3)
C14 C15 C6 126.6(4)
C10 C15 C6 117.0(3)
C21 C16 C17 115.9(3)
C21 C16 C22 123.6(3)
C17 C16 C22 120.5(3)
C21 C16 Ru1 69.1(2)
C17 C16 Ru1 70.18(19)
C22 C16 Ru1 129.9(3)
C18 C17 C16 122.2(4)
C18 C17 Ru1 75.4(2)
C16 C17 Ru1 72.03(19)
C18 C17 H17 118.9
C16 C17 H17 118.9
Ru1 C17 H17 125.4
C19 C18 C17 120.2(4)
C19 C18 Ru1 72.3(2)
C17 C18 Ru1 67.6(2)
C19 C18 H18 119.9
C17 C18 H18 119.9
Ru1 C18 H18 133.4
C18 C19 C20 119.0(4)
C18 C19 C25 120.2(4)
C20 C19 C25 120.8(4)
C18 C19 Ru1 72.3(2)
C20 C19 Ru1 68.0(2)
C25 C19 Ru1 129.7(3)
C21 C20 C19 120.0(4)
C21 C20 Ru1 69.6(2)
C19 C20 Ru1 75.1(2)
C21 C20 H20 120.0
C19 C20 H20 120.0
Ru1 C20 H20 127.4
C20 C21 C16 122.5(4)
C20 C21 Ru1 72.6(2)
C16 C21 Ru1 73.2(2)
C20 C21 H21 118.7
C16 C21 H21 118.7
Ru1 C21 H21 127.8
C23 C22 C24 110.4(4)
C23 C22 C16 113.3(3)
C24 C22 C16 112.4(3)
C23 C22 H22 106.8
C24 C22 H22 106.8
C16 C22 H22 106.8
C22 C23 H23A 109.5
C22 C23 H23B 109.5
H23A C23 H23B 109.5
C22 C23 H23C 109.5
H23A C23 H23C 109.5
H23B C23 H23C 109.5
C22 C24 H24A 109.5
C22 C24 H24B 109.5
H24A C24 H24B 109.5
C22 C24 H24C 109.5
H24A C24 H24C 109.5
H24B C24 H24C 109.5
C19 C25 H25A 109.5
C19 C25 H25B 109.5
H25A C25 H25B 109.5
C19 C25 H25C 109.5
H25A C25 H25C 109.5
H25B C25 H25C 109.5
C1 N1 C5 119.3(3)
C1 N1 Ru1 121.9(3)
C5 N1 Ru1 118.3(2)
C7 Ru1 N1 76.64(13)
C7 Ru1 C21 91.36(14)
N1 Ru1 C21 141.03(14)
C7 Ru1 C17 132.20(14)
N1 Ru1 C17 93.60(14)
C21 Ru1 C17 67.21(15)
C7 Ru1 C20 110.02(15)
N1 Ru1 C20 172.41(13)
C21 Ru1 C20 37.83(15)
C17 Ru1 C20 79.25(16)
C7 Ru1 C16 100.22(13)
N1 Ru1 C16 107.40(13)
C21 Ru1 C16 37.72(14)
C17 Ru1 C16 37.79(13)
C20 Ru1 C16 68.38(15)
C7 Ru1 C19 144.89(16)
N1 Ru1 C19 137.39(14)
C21 Ru1 C19 66.95(15)
C17 Ru1 C19 66.01(15)
C20 Ru1 C19 36.92(14)
C16 Ru1 C19 79.69(14)
C7 Ru1 C18 167.46(14)
N1 Ru1 C18 107.35(14)
C21 Ru1 C18 78.08(14)
C17 Ru1 C18 37.03(14)
C20 Ru1 C18 65.36(15)
C16 Ru1 C18 67.28(13)
C19 Ru1 C18 35.34(15)
C7 Ru1 Cl1 86.16(10)
N1 Ru1 Cl1 85.16(9)
C21 Ru1 Cl1 131.53(11)
C17 Ru1 Cl1 140.31(10)
C20 Ru1 Cl1 98.70(11)
C16 Ru1 Cl1 166.87(11)
C19 Ru1 Cl1 88.48(10)
C18 Ru1 Cl1 105.88(10)

loop_
_geom_bond_atom_site_label_1
_geom_bond_atom_site_label_2
_geom_bond_distance
C1 N1 1.364(4)
C1 C2 1.372(6)
C1 H1 0.9300
C2 C3 1.383(6)
C2 H2 0.9300
C3 C4 1.373(6)
C3 H3 0.9300
C4 C5 1.394(5)
C4 H4 0.9300
C5 N1 1.374(5)
C5 C6 1.483(5)
C6 C7 1.404(5)
C6 C15 1.450(5)
C7 C8 1.421(5)
C7 Ru1 2.051(3)
C8 C9 1.378(5)
C8 H8 0.9300
C9 C10 1.411(6)
C9 H9 0.9300
C10 C11 1.427(5)
C10 C15 1.445(5)
C11 C12 1.360(6)
C11 H11 0.9300
C12 C13 1.379(7)
C12 H12 0.9300
C13 C14 1.396(6)
C13 H13 0.9300
C14 C15 1.407(5)
C14 H14 0.9300
C16 C21 1.426(5)
C16 C17 1.437(5)
C16 C22 1.533(5)
C16 Ru1 2.231(4)
C17 C18 1.438(5)
C17 Ru1 2.206(4)
C17 H17 0.9300
C18 C19 1.403(6)
C18 Ru1 2.310(4)
C18 H18 0.9300
C19 C20 1.436(5)
C19 C25 1.523(5)
C19 Ru1 2.310(4)
C20 C21 1.425(6)
C20 Ru1 2.217(4)
C20 H20 0.9300
C21 Ru1 2.178(4)
C21 H21 0.9300
C22 C23 1.514(6)
C22 C24 1.533(5)
C22 H22 0.9800
C23 H23A 0.9600
C23 H23B 0.9600
C23 H23C 0.9600
C24 H24A 0.9600
C24 H24B 0.9600
C24 H24C 0.9600
C25 H25A 0.9600
C25 H25B 0.9600
C25 H25C 0.9600
N1 Ru1 2.088(3)
Ru1 Cl1 2.4367(10)
